data_4517698
loop_
_publ_author_name
'Fast, Caleb D.'
'Jones, Caleb A. H.'
'Schley, Nathan D.'

_publ_section_title
;
 Selectivity and Mechanism of Iridium-Catalyzed Cyclohexyl Methyl Ether
 Cleavage
;
_journal_name_full 'ACS Catalysis'
_journal_page_first 6450
_journal_page_last 6456
_journal_paper_doi 10.1021/acscatal.0c01718
_journal_year 2020
_chemical_absolute_configuration ad
_chemical_formula_moiety 'C20 H28 O2'
_chemical_formula_sum 'C20 H28 O2'
_chemical_formula_weight 300.42
_space_group_crystal_system orthorhombic
_space_group_IT_number 19
_space_group_name_Hall 'P 2ac 2ab'
_space_group_name_H-M_alt 'P 21 21 21'
_atom_sites_solution_hydrogens geom
_atom_sites_solution_primary dual
_audit_creation_date 2019-04-30
_audit_creation_method
;
Olex2 1.2
(compiled 2018.05.29 svn.r3508 for OlexSys, GUI svn.r5506)
;
_cell_angle_alpha 90
_cell_angle_beta 90
_cell_angle_gamma 90
_cell_formula_units_Z 4
_cell_length_a 7.77350(10)
_cell_length_b 12.29960(10)
_cell_length_c 16.91550(10)
_cell_measurement_reflns_used 6382
_cell_measurement_temperature 100.01(10)
_cell_measurement_theta_max 73.2080
_cell_measurement_theta_min 4.4350
_cell_volume 1617.31(3)
_computing_cell_refinement 'CrysAlisPro 1.171.38.46 (Rigaku OD, 2015)'
_computing_data_collection 'CrysAlisPro 1.171.38.46 (Rigaku OD, 2015)'
_computing_data_reduction 'CrysAlisPro 1.171.38.46 (Rigaku OD, 2015)'
_computing_molecular_graphics 'Olex2 (Dolomanov et al., 2009)'
_computing_publication_material 'Olex2 (Dolomanov et al., 2009)'
_computing_structure_refinement 'ShelXL (Sheldrick, 2015)'
_computing_structure_solution 'ShelXT (Sheldrick, 2015)'
_diffrn_ambient_environment N~2~
_diffrn_ambient_temperature 100.01(10)
_diffrn_detector 'CCD plate'
_diffrn_detector_area_resol_mean 8.1506
_diffrn_detector_type EosS2
_diffrn_measured_fraction_theta_full 1.000
_diffrn_measured_fraction_theta_max 0.991
_diffrn_measurement_details
;
List of Runs (angles in degrees, time in seconds):

  # Type    Start    End  Width  t~exp~   \w     \q     \k     \f   Frames
--------------------------------------------------------------------------
  1  \w    -64.00  30.00   1.00    1.00    --  -37.09  77.00 120.00   94
  2  \w   -104.00 -20.00   1.00    1.00    --  -37.09 -57.00  30.00   84
  3  \w    -30.00  54.00   1.00    1.00    --   37.09 -57.00 -60.00   84
  4  \w     23.00  90.00   1.00    1.00    --   37.09-125.00  60.00   67
  5  \w    100.00 178.00   1.00    3.84    --  111.00 111.00-180.00   78
  6  \w     41.00 132.00   1.00    3.84    --  111.00 -30.00  90.00   91
  7  \w     42.00 109.00   1.00    3.84    --  111.00 -94.00 -90.00   67
  8  \w     41.00 116.00   1.00    3.84    --  111.00-111.00 150.00   75
  9  \w     42.00 109.00   1.00    3.84    --  111.00 -94.00   0.00   67
 10  \w     42.00 109.00   1.00    3.84    --  111.00 -94.00  30.00   67
 11  \w   -104.00 -20.00   1.00    1.00    --  -37.09 -57.00 120.00   84
 12  \w   -104.00 -20.00   1.00    1.00    --  -37.09 -57.00-150.00   84
 13  \w   -104.00 -20.00   1.00    1.00    --  -37.09 -57.00 -60.00   84
 14  \w     89.00 114.00   1.00    3.84    --  111.00  69.00  35.00   25
 15  \w     90.00 178.00   1.00    3.84    --  111.00  30.00 -90.00   88
 16  \w     90.00 178.00   1.00    3.84    --  111.00  30.00 120.00   88
;
_diffrn_measurement_device 'four-circle diffractometer'
_diffrn_measurement_device_type 'SuperNova, Dual, Cu at zero, EosS2'
_diffrn_measurement_method '\w scans'
_diffrn_orient_matrix_type 'CrysAlisPro convention (1999,Acta A55,543-557)'
_diffrn_orient_matrix_UB_11 -0.0967373000
_diffrn_orient_matrix_UB_12 0.0844816000
_diffrn_orient_matrix_UB_13 -0.0505401000
_diffrn_orient_matrix_UB_21 0.0786496000
_diffrn_orient_matrix_UB_22 -0.0494386000
_diffrn_orient_matrix_UB_23 -0.0754757000
_diffrn_orient_matrix_UB_31 -0.1540998000
_diffrn_orient_matrix_UB_32 -0.0780787000
_diffrn_orient_matrix_UB_33 -0.0067942000
_diffrn_radiation_monochromator mirror
_diffrn_radiation_probe x-ray
_diffrn_radiation_type CuK\a
_diffrn_radiation_wavelength 1.54184
_diffrn_reflns_av_R_equivalents 0.0250
_diffrn_reflns_av_unetI/netI 0.0248
_diffrn_reflns_Laue_measured_fraction_full 1.000
_diffrn_reflns_Laue_measured_fraction_max 0.991
_diffrn_reflns_limit_h_max 6
_diffrn_reflns_limit_h_min -9
_diffrn_reflns_limit_k_max 13
_diffrn_reflns_limit_k_min -14
_diffrn_reflns_limit_l_max 20
_diffrn_reflns_limit_l_min -20
_diffrn_reflns_number 9160
_diffrn_reflns_point_group_measured_fraction_full 0.998
_diffrn_reflns_point_group_measured_fraction_max 0.981
_diffrn_reflns_theta_full 67.684
_diffrn_reflns_theta_max 73.469
_diffrn_reflns_theta_min 4.445
_diffrn_source 'micro-focus sealed X-ray tube'
_diffrn_source_type 'SuperNova (Cu) X-ray Source'
_exptl_absorpt_coefficient_mu 0.600
_exptl_absorpt_correction_T_max 1.000
_exptl_absorpt_correction_T_min 0.748
_exptl_absorpt_correction_type gaussian
_exptl_absorpt_process_details
;
CrysAlisPro 1.171.38.46 (Rigaku Oxford Diffraction, 2015)
Numerical absorption correction based on gaussian integration over
			a multifaceted crystal model
Empirical absorption correction using spherical harmonics,
 implemented in SCALE3 ABSPACK scaling algorithm.
;
_exptl_crystal_colour colourless
_exptl_crystal_colour_primary colourless
_exptl_crystal_density_diffrn 1.234
_exptl_crystal_description block
_exptl_crystal_F_000 656
_exptl_crystal_size_max 0.187
_exptl_crystal_size_mid 0.124
_exptl_crystal_size_min 0.067
_refine_diff_density_max 0.227
_refine_diff_density_min -0.173
_refine_diff_density_rms 0.037
_refine_ls_abs_structure_details
;
 Flack x determined using 1262 quotients [(I+)-(I-)]/[(I+)+(I-)]
 (Parsons, Flack and Wagner, Acta Cryst. B69 (2013) 249-259).
;
_refine_ls_abs_structure_Flack 0.05(9)
_refine_ls_extinction_method none
_refine_ls_goodness_of_fit_ref 1.045
_refine_ls_hydrogen_treatment constr
_refine_ls_matrix_type full
_refine_ls_number_parameters 202
_refine_ls_number_reflns 3188
_refine_ls_number_restraints 0
_refine_ls_restrained_S_all 1.045
_refine_ls_R_factor_all 0.0321
_refine_ls_R_factor_gt 0.0307
_refine_ls_shift/su_max 0.000
_refine_ls_shift/su_mean 0.000
_refine_ls_structure_factor_coef Fsqd
_refine_ls_weighting_details 'w=1/[\s^2^(Fo^2^)+(0.0425P)^2^+0.3203P] where P=(Fo^2^+2Fc^2^)/3'
_refine_ls_weighting_scheme calc
_refine_ls_wR_factor_gt 0.0792
_refine_ls_wR_factor_ref 0.0804
_reflns_Friedel_coverage 0.715
_reflns_Friedel_fraction_full 0.994
_reflns_Friedel_fraction_max 0.968
_reflns_number_gt 3083
_reflns_number_total 3188
_reflns_threshold_expression 'I > 2\s(I)'
_cod_data_source_file cs0c01718_si_002.cif
_cod_data_source_block 19
_cod_depositor_comments 'Adding full bibliography for 4517689--4517702.cif.'
_cod_database_code 4517698
_shelx_shelxl_version_number 2018/1
_chemical_oxdiff_formula C20H28O2
_shelx_space_group_comment
;
The symmetry employed for this shelxl refinement is uniquely defined
by the following loop, which should always be used as a source of
symmetry information in preference to the above space-group names.
They are only intended as comments.
;
_reflns_odcompleteness_completeness 100.00
_reflns_odcompleteness_iscentric 1
_reflns_odcompleteness_theta 68.13
_olex2_refinement_description
;
1. Fixed Uiso
 At 1.2 times of:
  All C(H) groups, All C(H,H) groups
 At 1.5 times of:
  All C(H,H,H) groups
2.a Ternary CH refined with riding coordinates:
 C8(H8), C9(H9), C14(H14), C17(H17)
2.b Secondary CH2 refined with riding coordinates:
 C6(H6A,H6B), C7(H7A,H7B), C11(H11A,H11B), C12(H12A,H12B), C15(H15A,H15B),
 C16(H16A,H16B)
2.c Aromatic/amide H refined with riding coordinates:
 C1(H1), C2(H2), C4(H4)
2.d Idealised Me refined as rotating group:
 C18(H18A,H18B,H18C), C19(H19A,H19B,H19C), C20(H20A,H20B,H20C)
;
_olex2_date_sample_data_collection 2019-04-30
_olex2_exptl_crystal_mounting_method 'mounted in a polyimide loop'
_olex2_submission_special_instructions 'No special instructions were received'
_oxdiff_exptl_absorpt_empirical_details
;
Empirical correction (ABSPACK) includes:
- Absorption correction using spherical harmonics
- Frame scaling
;
_oxdiff_exptl_absorpt_empirical_full_max 1.116
_oxdiff_exptl_absorpt_empirical_full_min 0.879

loop_
_space_group_symop_operation_xyz
'x, y, z'
'-x+1/2, -y, z+1/2'
'-x, y+1/2, -z+1/2'
'x+1/2, -y+1/2, -z'

loop_
_atom_site_label
_atom_site_type_symbol
_atom_site_fract_x
_atom_site_fract_y
_atom_site_fract_z
_atom_site_U_iso_or_equiv
_atom_site_adp_type
_atom_site_occupancy
_atom_site_site_symmetry_order
_atom_site_calc_flag
_atom_site_refinement_flags_posn
_atom_site_refinement_flags_adp
_atom_site_refinement_flags_occupancy
_atom_site_disorder_assembly
_atom_site_disorder_group
O1 O 0.42566(16) 0.67894(10) 0.56496(8) 0.0199(3) Uani 1 1 d . . . . .
O2 O 0.93234(17) -0.13262(10) 0.68823(8) 0.0200(3) Uani 1 1 d . . . . .
C1 C 0.8602(2) 0.15816(14) 0.70020(10) 0.0154(3) Uani 1 1 d . . . . .
H1 H 0.922226 0.219430 0.715229 0.019 Uiso 1 1 calc R . . . .
C2 C 0.9375(2) 0.05734(15) 0.70578(10) 0.0165(3) Uani 1 1 d . . . . .
H2 H 1.049181 0.051301 0.725015 0.020 Uiso 1 1 calc R . . . .
C3 C 0.8477(2) -0.03523(14) 0.68251(10) 0.0152(3) Uani 1 1 d . . . . .
C4 C 0.6793(2) -0.02436(14) 0.65557(10) 0.0152(3) Uani 1 1 d . . . . .
H4 H 0.618047 -0.085964 0.640603 0.018 Uiso 1 1 calc R . . . .
C5 C 0.6009(2) 0.07762(14) 0.65068(10) 0.0141(3) Uani 1 1 d . . . . .
C6 C 0.4178(2) 0.08182(14) 0.61970(11) 0.0165(3) Uani 1 1 d . . . . .
H6A H 0.351474 0.024119 0.644194 0.020 Uiso 1 1 calc R . . . .
H6B H 0.418983 0.068783 0.563144 0.020 Uiso 1 1 calc R . . . .
C7 C 0.3301(2) 0.19001(14) 0.63579(10) 0.0162(3) Uani 1 1 d . . . . .
H7A H 0.299693 0.194866 0.691298 0.019 Uiso 1 1 calc R . . . .
H7B H 0.225150 0.195023 0.604962 0.019 Uiso 1 1 calc R . . . .
C8 C 0.4502(2) 0.28346(13) 0.61398(10) 0.0130(3) Uani 1 1 d . . . . .
H8 H 0.491334 0.272134 0.559833 0.016 Uiso 1 1 calc R . . . .
C9 C 0.6060(2) 0.28307(14) 0.67001(9) 0.0143(3) Uani 1 1 d . . . . .
H9 H 0.561193 0.297020 0.723202 0.017 Uiso 1 1 calc R . . . .
C10 C 0.6913(2) 0.17123(14) 0.67263(9) 0.0136(3) Uani 1 1 d . . . . .
C11 C 0.7311(2) 0.37683(14) 0.65094(12) 0.0181(4) Uani 1 1 d . . . . .
H11A H 0.821758 0.378277 0.690332 0.022 Uiso 1 1 calc R . . . .
H11B H 0.783993 0.363602 0.599894 0.022 Uiso 1 1 calc R . . . .
C12 C 0.6405(2) 0.48805(14) 0.64938(11) 0.0186(4) Uani 1 1 d . . . . .
H12A H 0.602872 0.506486 0.702382 0.022 Uiso 1 1 calc R . . . .
H12B H 0.721537 0.543237 0.632275 0.022 Uiso 1 1 calc R . . . .
C13 C 0.4852(2) 0.48781(14) 0.59379(10) 0.0139(3) Uani 1 1 d . . . . .
C14 C 0.3647(2) 0.39431(13) 0.61861(10) 0.0137(3) Uani 1 1 d . . . . .
H14 H 0.336007 0.406482 0.674326 0.016 Uiso 1 1 calc R . . . .
C15 C 0.1997(2) 0.41540(14) 0.57118(11) 0.0184(4) Uani 1 1 d . . . . .
H15A H 0.100195 0.384918 0.597747 0.022 Uiso 1 1 calc R . . . .
H15B H 0.207853 0.384518 0.518550 0.022 Uiso 1 1 calc R . . . .
C16 C 0.1886(2) 0.54116(15) 0.56765(11) 0.0186(4) Uani 1 1 d . . . . .
H16A H 0.091772 0.567149 0.598513 0.022 Uiso 1 1 calc R . . . .
H16B H 0.174817 0.565568 0.513487 0.022 Uiso 1 1 calc R . . . .
C17 C 0.3609(2) 0.58376(14) 0.60278(10) 0.0161(3) Uani 1 1 d . . . . .
H17 H 0.344706 0.598993 0.659159 0.019 Uiso 1 1 calc R . . . .
C18 C 0.5433(2) 0.47925(15) 0.50715(10) 0.0191(4) Uani 1 1 d . . . . .
H18A H 0.616653 0.417022 0.500948 0.029 Uiso 1 1 calc GR . . . .
H18B H 0.605344 0.543776 0.492726 0.029 Uiso 1 1 calc GR . . . .
H18C H 0.444353 0.471619 0.473680 0.029 Uiso 1 1 calc GR . . . .
C19 C 0.3189(3) 0.77113(15) 0.57657(12) 0.0244(4) Uani 1 1 d . . . . .
H19A H 0.370760 0.833500 0.552171 0.037 Uiso 1 1 calc GR . . . .
H19B H 0.305382 0.784196 0.632178 0.037 Uiso 1 1 calc GR . . . .
H19C H 0.208235 0.758053 0.553219 0.037 Uiso 1 1 calc GR . . . .
C20 C 0.8559(3) -0.22276(14) 0.64843(11) 0.0214(4) Uani 1 1 d . . . . .
H20A H 0.839226 -0.204901 0.593718 0.032 Uiso 1 1 calc GR . . . .
H20B H 0.746867 -0.239195 0.672241 0.032 Uiso 1 1 calc GR . . . .
H20C H 0.930217 -0.284847 0.652552 0.032 Uiso 1 1 calc GR . . . .

loop_
_atom_site_aniso_label
_atom_site_aniso_U_11
_atom_site_aniso_U_22
_atom_site_aniso_U_33
_atom_site_aniso_U_23
_atom_site_aniso_U_13
_atom_site_aniso_U_12
O1 0.0185(6) 0.0146(6) 0.0267(6) 0.0018(5) 0.0019(5) 0.0031(5)
O2 0.0202(6) 0.0159(6) 0.0240(6) -0.0004(5) -0.0053(5) 0.0032(5)
C1 0.0141(8) 0.0167(8) 0.0155(8) -0.0003(6) -0.0019(6) -0.0028(6)
C2 0.0125(7) 0.0207(9) 0.0164(7) 0.0017(6) -0.0024(6) 0.0008(7)
C3 0.0166(8) 0.0156(8) 0.0136(7) 0.0025(6) 0.0009(6) 0.0027(7)
C4 0.0158(8) 0.0159(8) 0.0140(7) 0.0008(6) -0.0005(6) -0.0026(7)
C5 0.0131(8) 0.0175(8) 0.0118(7) 0.0011(6) 0.0012(6) -0.0008(6)
C6 0.0119(8) 0.0173(8) 0.0202(8) -0.0009(7) -0.0028(6) -0.0026(6)
C7 0.0102(7) 0.0196(8) 0.0189(8) -0.0007(6) -0.0003(6) -0.0021(6)
C8 0.0102(7) 0.0152(8) 0.0135(7) -0.0020(6) -0.0007(6) 0.0000(6)
C9 0.0134(8) 0.0150(8) 0.0145(7) -0.0005(6) -0.0020(6) -0.0004(6)
C10 0.0129(8) 0.0171(8) 0.0109(7) 0.0014(6) 0.0007(6) 0.0005(7)
C11 0.0126(8) 0.0163(8) 0.0253(9) 0.0004(7) -0.0041(7) -0.0013(6)
C12 0.0147(8) 0.0147(8) 0.0262(8) -0.0005(7) -0.0047(7) -0.0011(6)
C13 0.0127(7) 0.0143(8) 0.0147(7) -0.0002(6) -0.0003(6) 0.0021(6)
C14 0.0110(7) 0.0166(8) 0.0135(7) -0.0015(6) 0.0005(6) 0.0001(6)
C15 0.0115(8) 0.0189(9) 0.0248(9) -0.0002(7) -0.0024(7) 0.0004(7)
C16 0.0137(8) 0.0198(9) 0.0222(8) -0.0006(7) -0.0018(7) 0.0044(7)
C17 0.0157(8) 0.0158(8) 0.0169(8) -0.0016(6) 0.0013(6) 0.0011(7)
C18 0.0188(8) 0.0196(8) 0.0191(8) 0.0018(7) 0.0063(7) 0.0029(7)
C19 0.0263(10) 0.0161(9) 0.0308(10) -0.0014(7) -0.0034(8) 0.0044(7)
C20 0.0250(9) 0.0179(8) 0.0213(8) -0.0018(7) -0.0029(7) 0.0041(7)

loop_
_atom_type_symbol
_atom_type_description
_atom_type_scat_dispersion_real
_atom_type_scat_dispersion_imag
_atom_type_scat_source
C C 0.0181 0.0091 'International Tables Vol C Tables 4.2.6.8 and 6.1.1.4'
H H 0.0000 0.0000 'International Tables Vol C Tables 4.2.6.8 and 6.1.1.4'
O O 0.0492 0.0322 'International Tables Vol C Tables 4.2.6.8 and 6.1.1.4'

loop_
_exptl_crystal_face_index_h
_exptl_crystal_face_index_k
_exptl_crystal_face_index_l
_exptl_crystal_face_perp_dist
-5 2 -3 0.0568
0 5 -8 0.0319
-1 -6 7 0.0845
4 1 6 0.0428
0 7 6 0.0300
0 -7 -6 0.0370

loop_
_geom_angle_atom_site_label_1
_geom_angle_atom_site_label_2
_geom_angle_atom_site_label_3
_geom_angle
_geom_angle_site_symmetry_1
_geom_angle_site_symmetry_3
_geom_angle_publ_flag
C19 O1 C17 112.81(14) . . ?
C3 O2 C20 116.50(13) . . ?
C2 C1 H1 118.9 . . ?
C2 C1 C10 122.20(16) . . ?
C10 C1 H1 118.9 . . ?
C1 C2 H2 120.1 . . ?
C1 C2 C3 119.78(16) . . ?
C3 C2 H2 120.1 . . ?
O2 C3 C2 117.02(14) . . ?
O2 C3 C4 123.94(16) . . ?
C2 C3 C4 119.04(16) . . ?
C3 C4 H4 119.5 . . ?
C3 C4 C5 121.04(16) . . ?
C5 C4 H4 119.5 . . ?
C4 C5 C6 117.40(15) . . ?
C4 C5 C10 120.28(15) . . ?
C10 C5 C6 122.32(15) . . ?
C5 C6 H6A 109.0 . . ?
C5 C6 H6B 109.0 . . ?
C5 C6 C7 112.87(14) . . ?
H6A C6 H6B 107.8 . . ?
C7 C6 H6A 109.0 . . ?
C7 C6 H6B 109.0 . . ?
C6 C7 H7A 109.7 . . ?
C6 C7 H7B 109.7 . . ?
C6 C7 C8 109.98(14) . . ?
H7A C7 H7B 108.2 . . ?
C8 C7 H7A 109.7 . . ?
C8 C7 H7B 109.7 . . ?
C7 C8 H8 108.6 . . ?
C7 C8 C9 109.30(13) . . ?
C9 C8 H8 108.6 . . ?
C14 C8 C7 113.32(13) . . ?
C14 C8 H8 108.6 . . ?
C14 C8 C9 108.39(13) . . ?
C8 C9 H9 106.6 . . ?
C8 C9 C11 111.42(13) . . ?
C10 C9 C8 111.24(13) . . ?
C10 C9 H9 106.6 . . ?
C10 C9 C11 113.95(14) . . ?
C11 C9 H9 106.6 . . ?
C1 C10 C9 121.25(15) . . ?
C5 C10 C1 117.65(16) . . ?
C5 C10 C9 121.04(15) . . ?
C9 C11 H11A 109.1 . . ?
C9 C11 H11B 109.1 . . ?
H11A C11 H11B 107.9 . . ?
C12 C11 C9 112.32(14) . . ?
C12 C11 H11A 109.1 . . ?
C12 C11 H11B 109.1 . . ?
C11 C12 H12A 109.3 . . ?
C11 C12 H12B 109.3 . . ?
H12A C12 H12B 107.9 . . ?
C13 C12 C11 111.70(14) . . ?
C13 C12 H12A 109.3 . . ?
C13 C12 H12B 109.3 . . ?
C12 C13 C14 108.27(13) . . ?
C12 C13 C17 115.77(14) . . ?
C12 C13 C18 110.73(14) . . ?
C17 C13 C14 99.46(13) . . ?
C17 C13 C18 109.43(14) . . ?
C18 C13 C14 112.78(14) . . ?
C8 C14 C13 112.95(13) . . ?
C8 C14 H14 106.6 . . ?
C8 C14 C15 119.36(14) . . ?
C13 C14 H14 106.6 . . ?
C15 C14 C13 103.85(13) . . ?
C15 C14 H14 106.6 . . ?
C14 C15 H15A 111.0 . . ?
C14 C15 H15B 111.0 . . ?
C14 C15 C16 103.61(14) . . ?
H15A C15 H15B 109.0 . . ?
C16 C15 H15A 111.0 . . ?
C16 C15 H15B 111.0 . . ?
C15 C16 H16A 110.6 . . ?
C15 C16 H16B 110.6 . . ?
C15 C16 C17 105.84(14) . . ?
H16A C16 H16B 108.7 . . ?
C17 C16 H16A 110.6 . . ?
C17 C16 H16B 110.6 . . ?
O1 C17 C13 111.43(14) . . ?
O1 C17 C16 114.12(14) . . ?
O1 C17 H17 109.0 . . ?
C13 C17 C16 104.21(13) . . ?
C13 C17 H17 109.0 . . ?
C16 C17 H17 109.0 . . ?
C13 C18 H18A 109.5 . . ?
C13 C18 H18B 109.5 . . ?
C13 C18 H18C 109.5 . . ?
H18A C18 H18B 109.5 . . ?
H18A C18 H18C 109.5 . . ?
H18B C18 H18C 109.5 . . ?
O1 C19 H19A 109.5 . . ?
O1 C19 H19B 109.5 . . ?
O1 C19 H19C 109.5 . . ?
H19A C19 H19B 109.5 . . ?
H19A C19 H19C 109.5 . . ?
H19B C19 H19C 109.5 . . ?
O2 C20 H20A 109.5 . . ?
O2 C20 H20B 109.5 . . ?
O2 C20 H20C 109.5 . . ?
H20A C20 H20B 109.5 . . ?
H20A C20 H20C 109.5 . . ?
H20B C20 H20C 109.5 . . ?

loop_
_geom_bond_atom_site_label_1
_geom_bond_atom_site_label_2
_geom_bond_distance
_geom_bond_site_symmetry_2
_geom_bond_publ_flag
O1 C17 1.426(2) . ?
O1 C19 1.419(2) . ?
O2 C3 1.370(2) . ?
O2 C20 1.427(2) . ?
C1 H1 0.9300 . ?
C1 C2 1.381(2) . ?
C1 C10 1.403(2) . ?
C2 H2 0.9300 . ?
C2 C3 1.392(2) . ?
C3 C4 1.393(2) . ?
C4 H4 0.9300 . ?
C4 C5 1.397(2) . ?
C5 C6 1.518(2) . ?
C5 C10 1.399(2) . ?
C6 H6A 0.9700 . ?
C6 H6B 0.9700 . ?
C6 C7 1.520(2) . ?
C7 H7A 0.9700 . ?
C7 H7B 0.9700 . ?
C7 C8 1.526(2) . ?
C8 H8 0.9800 . ?
C8 C9 1.538(2) . ?
C8 C14 1.519(2) . ?
C9 H9 0.9800 . ?
C9 C10 1.528(2) . ?
C9 C11 1.543(2) . ?
C11 H11A 0.9700 . ?
C11 H11B 0.9700 . ?
C11 C12 1.539(2) . ?
C12 H12A 0.9700 . ?
C12 H12B 0.9700 . ?
C12 C13 1.530(2) . ?
C13 C14 1.541(2) . ?
C13 C17 1.533(2) . ?
C13 C18 1.537(2) . ?
C14 H14 0.9800 . ?
C14 C15 1.535(2) . ?
C15 H15A 0.9700 . ?
C15 H15B 0.9700 . ?
C15 C16 1.550(2) . ?
C16 H16A 0.9700 . ?
C16 H16B 0.9700 . ?
C16 C17 1.557(2) . ?
C17 H17 0.9800 . ?
C18 H18A 0.9600 . ?
C18 H18B 0.9600 . ?
C18 H18C 0.9600 . ?
C19 H19A 0.9600 . ?
C19 H19B 0.9600 . ?
C19 H19C 0.9600 . ?
C20 H20A 0.9600 . ?
C20 H20B 0.9600 . ?
C20 H20C 0.9600 . ?

loop_
_exptl_oxdiff_crystal_face_indexfrac_h
_exptl_oxdiff_crystal_face_indexfrac_k
_exptl_oxdiff_crystal_face_indexfrac_l
_exptl_oxdiff_crystal_face_x
_exptl_oxdiff_crystal_face_y
_exptl_oxdiff_crystal_face_z
-5.0000 2.0000 -3.0000 0.8043 -0.2657 0.6347
0.0000 5.0000 -8.0000 0.8267 0.3566 -0.3360
-1.0000 -6.0000 7.0000 -0.7639 -0.3103 0.5750
4.0000 1.0000 6.0000 -0.6057 -0.1877 -0.7352
0.0000 7.0000 6.0000 0.2881 -0.7989 -0.5873
-0.0000 -7.0000 -6.0000 -0.2881 0.7989 0.5873
